data_7708180
loop_
_publ_author_name
'Drescher, Wiebke'
'Kleeberg, Christian'

_publ_section_title
;
 N-H deprotonation of a diaminodialkoxido diborane(4) - a structural study
 on bifunctional Lewis acids/bases and their dimerisation to
 B(sp<sup>2</sup>)<sub>2</sub>B(sp<sup>3</sup>)<sub>2</sub>N<sub>2</sub>
 six membered rings.
;
_journal_issue 37
_journal_name_full 'Dalton transactions (Cambridge, England : 2003)'
_journal_page_first 13149
_journal_page_last 13157
_journal_paper_doi 10.1039/d1dt02327f
_journal_volume 50
_journal_year 2021
_chemical_formula_moiety 'C38 H66 B4 Li2 N6 O6'
_chemical_formula_sum 'C38 H66 B4 Li2 N6 O6'
_chemical_formula_weight 760.08
_space_group_crystal_system monoclinic
_space_group_IT_number 14
_space_group_name_Hall '-P 2yn'
_space_group_name_H-M_alt 'P 1 21/n 1'
_atom_sites_solution_hydrogens mixed
_atom_sites_solution_primary iterative
_atom_sites_solution_secondary difmap
_audit_creation_method SHELXL-2014/7
_audit_update_record
;
2021-06-09 deposited with the CCDC.	2021-08-25 downloaded from the CCDC.
;
_cell_angle_alpha 90
_cell_angle_beta 106.128(3)
_cell_angle_gamma 90
_cell_formula_units_Z 4
_cell_length_a 12.5438(4)
_cell_length_b 19.8952(6)
_cell_length_c 17.7349(6)
_cell_measurement_reflns_used 16107
_cell_measurement_temperature 100(2)
_cell_measurement_theta_max 75.90
_cell_measurement_theta_min 3.39
_cell_volume 4251.8(2)
_computing_cell_refinement
;
 CrysAlisPro 1.171.38.43 (Rigaku Oxford Diffraction, 2015)
;
_computing_data_collection
;
 CrysAlisPro 1.171.38.43 (Rigaku Oxford Diffraction, 2015)
;
_computing_data_reduction
;
 CrysAlisPro 1.171.38.43 (Rigaku Oxford Diffraction, 2015)
;
_computing_molecular_graphics
;
 K. Brandenburg, 2016, Diamond 4.2.2, Crystal Impact GbR, Bonn, Germany.
;
_computing_publication_material
;
 WinGX v2014.1 (L. J. Farrugia, J. Appl. Cryst., 2012, 45, 849-854.)
;
_computing_structure_refinement
;
 SHELXL-2014/7 (G. M. Sheldrick, Acta Cryst., 2015, A71, 3--8)
;
_computing_structure_solution
;
 SHELXT (Ver. 2014/4) (G. M. Sheldrick, Acta Cryst., 2015, A71, 3--8)
;
_diffrn_ambient_environment N~2~
_diffrn_ambient_temperature 100(2)
_diffrn_detector 'CCD plate'
_diffrn_detector_area_resol_mean 10.3543
_diffrn_detector_type Atlas
_diffrn_measured_fraction_theta_full 1.000
_diffrn_measured_fraction_theta_max 0.993
_diffrn_measurement_device 'four-circle diffractometer'
_diffrn_measurement_device_type 'Oxford Diffraction, Xcalibur, Atlas, Nova'
_diffrn_measurement_method \w-scan
_diffrn_radiation_monochromator mirror
_diffrn_radiation_type CuK\a
_diffrn_radiation_wavelength 1.54184
_diffrn_reflns_av_R_equivalents 0.0735
_diffrn_reflns_av_unetI/netI 0.0387
_diffrn_reflns_Laue_measured_fraction_full 1.000
_diffrn_reflns_Laue_measured_fraction_max 0.993
_diffrn_reflns_limit_h_max 15
_diffrn_reflns_limit_h_min -14
_diffrn_reflns_limit_k_max 25
_diffrn_reflns_limit_k_min -24
_diffrn_reflns_limit_l_max 22
_diffrn_reflns_limit_l_min -22
_diffrn_reflns_number 68449
_diffrn_reflns_point_group_measured_fraction_full 1.000
_diffrn_reflns_point_group_measured_fraction_max 0.993
_diffrn_reflns_theta_full 67.684
_diffrn_reflns_theta_max 76.098
_diffrn_reflns_theta_min 3.415
_diffrn_source 'micro-focus sealed X-ray tube'
_diffrn_source_type 'Nova (Cu) X-ray Source'
_exptl_absorpt_coefficient_mu 0.611
_exptl_absorpt_correction_T_max 1.0000
_exptl_absorpt_correction_T_min 0.7337
_exptl_absorpt_correction_type multi-scan
_exptl_absorpt_process_details
;
 CrysAlisPro 1.171.38.43 (Rigaku Oxford Diffraction, 2015)
 Empirical absorption correction using spherical harmonics,
 implemented in SCALE3 ABSPACK scaling algorithm.
;
_exptl_crystal_colour colourless
_exptl_crystal_density_diffrn 1.187
_exptl_crystal_description prism
_exptl_crystal_F_000 1640
_exptl_crystal_recrystallization_method
;
 From a solution in TMEDA/THF layered with n-pentane at -40deg C.
;
_exptl_crystal_size_max 0.35
_exptl_crystal_size_mid 0.20
_exptl_crystal_size_min 0.13
_refine_diff_density_max 0.343
_refine_diff_density_min -0.291
_refine_diff_density_rms 0.044
_refine_ls_extinction_method none
_refine_ls_goodness_of_fit_ref 1.027
_refine_ls_hydrogen_treatment mixed
_refine_ls_matrix_type full
_refine_ls_number_parameters 525
_refine_ls_number_reflns 8841
_refine_ls_number_restraints 0
_refine_ls_restrained_S_all 1.027
_refine_ls_R_factor_all 0.0655
_refine_ls_R_factor_gt 0.0490
_refine_ls_shift/su_max 0.001
_refine_ls_shift/su_mean 0.000
_refine_ls_structure_factor_coef Fsqd
_refine_ls_weighting_details 'w=1/[\s^2^(Fo^2^)+(0.0657P)^2^+1.1748P] where P=(Fo^2^+2Fc^2^)/3'
_refine_ls_weighting_scheme calc
_refine_ls_wR_factor_gt 0.1255
_refine_ls_wR_factor_ref 0.1366
_reflns_number_gt 6865
_reflns_number_total 8841
_reflns_threshold_expression 'I > 2\s(I)'
_cod_data_source_file d1dt02327f2.cif
_cod_data_source_block wo6ck
_cod_depositor_comments 'Adding full bibliography for 7708180--7708186.cif.'
_cod_original_sg_symbol_H-M 'P 21/n'
_cod_database_code 7708180
_shelx_shelxl_version_number 2014/7
_shelx_space_group_comment
;
The symmetry employed for this shelxl refinement is uniquely defined
by the following loop, which should always be used as a source of
symmetry information in preference to the above space-group names.
They are only intended as comments.
;

loop_
_space_group_symop_operation_xyz
'x, y, z'
'-x+1/2, y+1/2, -z+1/2'
'-x, -y, -z'
'x-1/2, -y-1/2, z-1/2'

loop_
_atom_site_label
_atom_site_type_symbol
_atom_site_fract_x
_atom_site_fract_y
_atom_site_fract_z
_atom_site_U_iso_or_equiv
_atom_site_adp_type
_atom_site_occupancy
_atom_site_site_symmetry_order
_atom_site_calc_flag
_atom_site_refinement_flags_posn
_atom_site_refinement_flags_adp
_atom_site_refinement_flags_occupancy
_atom_site_disorder_assembly
_atom_site_disorder_group
C1 C 0.54390(14) 0.54605(8) 0.77395(9) 0.0271(3) Uani 1 1 d . . . . .
C2 C 0.65940(14) 0.54255(9) 0.79330(9) 0.0309(3) Uani 1 1 d . . . . .
H2 H 0.7029 0.5824 0.8003 0.037 Uiso 1 1 calc R U . . .
C3 C 0.71008(15) 0.47919(10) 0.80219(10) 0.0337(4) Uani 1 1 d . . . . .
H3 H 0.7886 0.4763 0.8142 0.040 Uiso 1 1 calc R U . . .
C4 C 0.64776(16) 0.42035(10) 0.79386(11) 0.0366(4) Uani 1 1 d . . . . .
H4 H 0.6843 0.3780 0.8000 0.044 Uiso 1 1 calc R U . . .
C5 C 0.53247(16) 0.42274(9) 0.77660(10) 0.0346(4) Uani 1 1 d . . . . .
H5 H 0.4898 0.3827 0.7717 0.042 Uiso 1 1 calc R U . . .
C6 C 0.48170(14) 0.48576(9) 0.76673(9) 0.0294(3) Uani 1 1 d . . . . .
C7 C 0.09246(14) 0.63707(10) 0.60491(10) 0.0329(4) Uani 1 1 d . . . . .
C8 C 0.06263(14) 0.58455(9) 0.66135(10) 0.0329(4) Uani 1 1 d . . . . .
C9 C 0.06879(16) 0.61316(11) 0.51995(11) 0.0431(5) Uani 1 1 d . . . . .
H9A H 0.0912 0.6481 0.4885 0.065 Uiso 1 1 calc R U . . .
H9B H -0.0107 0.6041 0.4988 0.065 Uiso 1 1 calc R U . . .
H9C H 0.1108 0.5719 0.5182 0.065 Uiso 1 1 calc R U . . .
C10 C 0.03540(15) 0.70482(10) 0.60537(11) 0.0368(4) Uani 1 1 d . . . . .
H10A H 0.0493 0.7207 0.6596 0.055 Uiso 1 1 calc R U . . .
H10B H -0.0447 0.6998 0.5818 0.055 Uiso 1 1 calc R U . . .
H10C H 0.0649 0.7375 0.5750 0.055 Uiso 1 1 calc R U . . .
C11 C 0.08574(16) 0.51231(10) 0.64117(12) 0.0406(4) Uani 1 1 d . . . . .
H11A H 0.1610 0.5093 0.6353 0.061 Uiso 1 1 calc R U . . .
H11B H 0.0319 0.4991 0.5919 0.061 Uiso 1 1 calc R U . . .
H11C H 0.0791 0.4822 0.6834 0.061 Uiso 1 1 calc R U . . .
C12 C -0.05659(14) 0.59011(10) 0.66629(12) 0.0403(4) Uani 1 1 d . . . . .
H12A H -0.0708 0.5545 0.7005 0.060 Uiso 1 1 calc R U . . .
H12B H -0.1079 0.5852 0.6137 0.060 Uiso 1 1 calc R U . . .
H12C H -0.0676 0.6341 0.6879 0.060 Uiso 1 1 calc R U . . .
C13 C 0.21873(13) 0.73687(8) 0.80943(9) 0.0265(3) Uani 1 1 d . . . . .
C14 C 0.11051(14) 0.73542(9) 0.81679(10) 0.0302(3) Uani 1 1 d . . . . .
H14 H 0.0607 0.7007 0.7924 0.036 Uiso 1 1 calc R U . . .
C15 C 0.07639(14) 0.78536(9) 0.86021(11) 0.0339(4) Uani 1 1 d . . . . .
H15 H 0.0035 0.7837 0.8663 0.041 Uiso 1 1 calc R U . . .
C16 C 0.14686(16) 0.83759(10) 0.89485(12) 0.0384(4) Uani 1 1 d . . . . .
H16 H 0.1214 0.8713 0.9236 0.046 Uiso 1 1 calc R U . . .
C17 C 0.25457(15) 0.84060(9) 0.88757(11) 0.0350(4) Uani 1 1 d . . . . .
H17 H 0.3028 0.8764 0.9107 0.042 Uiso 1 1 calc R U . . .
C18 C 0.28993(13) 0.79032(8) 0.84593(10) 0.0279(3) Uani 1 1 d . . . . .
C19 C 0.57349(14) 0.71558(9) 0.65347(10) 0.0309(4) Uani 1 1 d . . . . .
C20 C 0.64244(14) 0.73970(9) 0.73591(11) 0.0319(4) Uani 1 1 d . . . . .
C21 C 0.55434(17) 0.76925(11) 0.58945(12) 0.0415(4) Uani 1 1 d . . . . .
H21A H 0.5107 0.7501 0.5395 0.062 Uiso 1 1 calc R U . . .
H21B H 0.6260 0.7849 0.5842 0.062 Uiso 1 1 calc R U . . .
H21C H 0.5140 0.8072 0.6036 0.062 Uiso 1 1 calc R U . . .
C22 C 0.62319(15) 0.65351(9) 0.62494(10) 0.0347(4) Uani 1 1 d . . . . .
H22A H 0.6395 0.6192 0.6663 0.052 Uiso 1 1 calc R U . . .
H22B H 0.6919 0.6661 0.6124 0.052 Uiso 1 1 calc R U . . .
H22C H 0.5700 0.6355 0.5779 0.052 Uiso 1 1 calc R U . . .
C23 C 0.76805(14) 0.73342(10) 0.75010(12) 0.0382(4) Uani 1 1 d . . . . .
H23A H 0.8060 0.7535 0.8009 0.057 Uiso 1 1 calc R U . . .
H23B H 0.7903 0.7570 0.7083 0.057 Uiso 1 1 calc R U . . .
H23C H 0.7883 0.6858 0.7501 0.057 Uiso 1 1 calc R U . . .
C24 C 0.61283(15) 0.81220(10) 0.75289(12) 0.0386(4) Uani 1 1 d . . . . .
H24A H 0.5320 0.8171 0.7391 0.058 Uiso 1 1 calc R U . . .
H24B H 0.6432 0.8436 0.7216 0.058 Uiso 1 1 calc R U . . .
H24C H 0.6445 0.8221 0.8088 0.058 Uiso 1 1 calc R U . . .
C25 C 0.3456(2) 0.61089(11) 0.43604(11) 0.0471(5) Uani 1 1 d . . . . .
H25A H 0.4214 0.6121 0.4294 0.057 Uiso 1 1 calc R U . . .
H25B H 0.3033 0.6499 0.4084 0.057 Uiso 1 1 calc R U . . .
C26 C 0.2879(3) 0.54562(12) 0.40439(12) 0.0593(7) Uani 1 1 d . . . . .
H26A H 0.3209 0.5256 0.3649 0.071 Uiso 1 1 calc R U . . .
H26B H 0.2077 0.5530 0.3800 0.071 Uiso 1 1 calc R U . . .
C27 C 0.3067(2) 0.50065(11) 0.47610(12) 0.0461(5) Uani 1 1 d . . . . .
H27A H 0.2350 0.4858 0.4837 0.055 Uiso 1 1 calc R U . . .
H27B H 0.3505 0.4605 0.4706 0.055 Uiso 1 1 calc R U . . .
C28 C 0.36957(18) 0.54360(10) 0.54378(11) 0.0410(4) Uani 1 1 d . . . . .
H28A H 0.3424 0.5358 0.5904 0.049 Uiso 1 1 calc R U . . .
H28B H 0.4499 0.5332 0.5577 0.049 Uiso 1 1 calc R U . . .
C29 C 0.23220(19) 0.79551(11) 0.47341(11) 0.0446(5) Uani 1 1 d . . . . .
H29A H 0.1622 0.7739 0.4433 0.054 Uiso 1 1 calc R U . . .
H29B H 0.2877 0.7908 0.4435 0.054 Uiso 1 1 calc R U . . .
C30 C 0.21292(18) 0.86920(11) 0.48805(13) 0.0444(5) Uani 1 1 d . . . . .
H30A H 0.1498 0.8877 0.4465 0.053 Uiso 1 1 calc R U . . .
H30B H 0.2800 0.8964 0.4910 0.053 Uiso 1 1 calc R U . . .
C31 C 0.18684(17) 0.86680(10) 0.56723(12) 0.0415(4) Uani 1 1 d . . . . .
H31A H 0.2013 0.9106 0.5946 0.050 Uiso 1 1 calc R U . . .
H31B H 0.1089 0.8534 0.5612 0.050 Uiso 1 1 calc R U . . .
C32 C 0.26717(16) 0.81352(10) 0.60994(11) 0.0376(4) Uani 1 1 d . . . . .
H32A H 0.3412 0.8332 0.6343 0.045 Uiso 1 1 calc R U . . .
H32B H 0.2399 0.7920 0.6514 0.045 Uiso 1 1 calc R U . . .
C33 C 0.14543(18) 0.56713(11) 0.98589(12) 0.0449(5) Uani 1 1 d . . . . .
H33A H 0.1163 0.5323 1.0148 0.054 Uiso 1 1 calc R U . . .
H33B H 0.1392 0.6112 1.0103 0.054 Uiso 1 1 calc R U . . .
C34 C 0.26610(17) 0.55273(10) 0.99311(11) 0.0415(4) Uani 1 1 d . . . . .
H34A H 0.3090 0.5544 1.0491 0.050 Uiso 1 1 calc R U . . .
H34B H 0.2732 0.5069 0.9734 0.050 Uiso 1 1 calc R U . . .
C35 C -0.03004(18) 0.60023(12) 0.89683(15) 0.0506(5) Uani 1 1 d . . . . .
H35A H -0.0738 0.6012 0.8417 0.076 Uiso 1 1 calc R U . . .
H35B H -0.0180 0.6463 0.9170 0.076 Uiso 1 1 calc R U . . .
H35C H -0.0701 0.5746 0.9275 0.076 Uiso 1 1 calc R U . . .
C36 C 0.05961(17) 0.49961(11) 0.87125(13) 0.0445(5) Uani 1 1 d . . . . .
H36A H 0.0252 0.4722 0.9040 0.067 Uiso 1 1 calc R U . . .
H36B H 0.1310 0.4798 0.8709 0.067 Uiso 1 1 calc R U . . .
H36C H 0.0106 0.5012 0.8176 0.067 Uiso 1 1 calc R U . . .
C37 C 0.33290(17) 0.66667(10) 0.98968(11) 0.0413(4) Uani 1 1 d . . . . .
H37A H 0.2619 0.6868 0.9904 0.062 Uiso 1 1 calc R U . . .
H37B H 0.3716 0.6968 0.9624 0.062 Uiso 1 1 calc R U . . .
H37C H 0.3787 0.6597 1.0437 0.062 Uiso 1 1 calc R U . . .
C38 C 0.41901(16) 0.57524(11) 0.94125(11) 0.0424(4) Uani 1 1 d . . . . .
H38A H 0.4689 0.5669 0.9937 0.064 Uiso 1 1 calc R U . . .
H38B H 0.4529 0.6082 0.9138 0.064 Uiso 1 1 calc R U . . .
H38C H 0.4061 0.5331 0.9114 0.064 Uiso 1 1 calc R U . . .
Li1 Li 0.3285(2) 0.67862(16) 0.59468(17) 0.0332(6) Uani 1 1 d . . . . .
Li2 Li 0.1835(3) 0.61394(17) 0.84543(18) 0.0370(7) Uani 1 1 d . . . . .
B1 B 0.35931(15) 0.57563(10) 0.74444(10) 0.0268(4) Uani 1 1 d . . . . .
B2 B 0.24385(15) 0.62801(10) 0.72296(11) 0.0267(4) Uani 1 1 d . . . . .
B3 B 0.39149(15) 0.71729(10) 0.78970(10) 0.0264(4) Uani 1 1 d . . . . .
B4 B 0.49122(15) 0.67760(10) 0.75441(10) 0.0266(4) Uani 1 1 d . . . . .
N1 N 0.47148(11) 0.60073(7) 0.76055(8) 0.0262(3) Uani 1 1 d . . . . .
N2 N 0.36995(12) 0.50305(8) 0.74887(8) 0.0296(3) Uani 1 1 d . . . . .
N3 N 0.27832(11) 0.69212(7) 0.77571(8) 0.0257(3) Uani 1 1 d . . . . .
N4 N 0.39274(12) 0.77917(7) 0.83311(8) 0.0294(3) Uani 1 1 d . . . . .
N5 N 0.07761(13) 0.56806(9) 0.90318(10) 0.0396(4) Uani 1 1 d . . . . .
N6 N 0.31253(13) 0.60161(8) 0.94847(8) 0.0341(3) Uani 1 1 d . . . . .
O1 O 0.20998(9) 0.64435(6) 0.63670(6) 0.0290(3) Uani 1 1 d . . . . .
O2 O 0.13811(9) 0.60102(6) 0.73597(7) 0.0288(2) Uani 1 1 d . . . . .
O3 O 0.46987(9) 0.69814(6) 0.66757(7) 0.0283(2) Uani 1 1 d . . . . .
O4 O 0.60959(9) 0.69532(6) 0.78821(7) 0.0289(3) Uani 1 1 d . . . . .
O5 O 0.34968(11) 0.61193(7) 0.51729(7) 0.0362(3) Uani 1 1 d . . . . .
O6 O 0.27225(11) 0.76538(7) 0.54989(7) 0.0374(3) Uani 1 1 d . . . . .
H2N H 0.323(2) 0.4725(13) 0.7404(14) 0.046(7) Uiso 1 1 d . . . . .
H4N H 0.4496(19) 0.8022(12) 0.8520(14) 0.041(6) Uiso 1 1 d . . . . .

loop_
_atom_site_aniso_label
_atom_site_aniso_U_11
_atom_site_aniso_U_22
_atom_site_aniso_U_33
_atom_site_aniso_U_23
_atom_site_aniso_U_13
_atom_site_aniso_U_12
C1 0.0318(8) 0.0264(8) 0.0205(7) 0.0004(6) 0.0029(6) 0.0030(6)
C2 0.0327(8) 0.0333(9) 0.0242(8) 0.0009(6) 0.0036(6) 0.0024(7)
C3 0.0335(8) 0.0374(10) 0.0282(8) 0.0023(7) 0.0049(7) 0.0077(7)
C4 0.0430(10) 0.0323(9) 0.0324(9) 0.0019(7) 0.0068(7) 0.0117(8)
C5 0.0437(10) 0.0262(8) 0.0301(8) -0.0001(7) 0.0038(7) 0.0020(7)
C6 0.0327(8) 0.0288(8) 0.0236(7) -0.0004(6) 0.0025(6) 0.0023(7)
C7 0.0265(8) 0.0365(9) 0.0298(8) -0.0059(7) -0.0019(6) 0.0006(7)
C8 0.0265(8) 0.0327(9) 0.0335(9) -0.0074(7) -0.0017(7) -0.0024(7)
C9 0.0350(9) 0.0539(12) 0.0319(9) -0.0092(8) -0.0047(7) 0.0008(9)
C10 0.0312(8) 0.0374(10) 0.0361(9) 0.0009(8) 0.0001(7) 0.0033(7)
C11 0.0374(9) 0.0331(10) 0.0456(11) -0.0125(8) 0.0018(8) -0.0050(8)
C12 0.0275(8) 0.0407(10) 0.0484(11) -0.0063(8) 0.0033(8) -0.0038(8)
C13 0.0298(8) 0.0240(8) 0.0231(7) -0.0012(6) 0.0027(6) 0.0006(6)
C14 0.0289(8) 0.0284(8) 0.0308(8) -0.0014(7) 0.0045(6) -0.0008(7)
C15 0.0289(8) 0.0344(9) 0.0376(9) -0.0050(7) 0.0078(7) 0.0009(7)
C16 0.0364(9) 0.0369(10) 0.0410(10) -0.0116(8) 0.0092(8) 0.0042(8)
C17 0.0345(9) 0.0297(9) 0.0372(9) -0.0090(7) 0.0039(7) -0.0027(7)
C18 0.0276(7) 0.0258(8) 0.0281(8) -0.0023(6) 0.0042(6) 0.0003(6)
C19 0.0296(8) 0.0320(9) 0.0316(8) 0.0052(7) 0.0094(7) 0.0014(7)
C20 0.0273(8) 0.0291(9) 0.0387(9) 0.0015(7) 0.0082(7) -0.0013(7)
C21 0.0401(10) 0.0433(11) 0.0435(10) 0.0137(9) 0.0157(8) 0.0035(8)
C22 0.0350(9) 0.0381(10) 0.0312(9) -0.0001(7) 0.0098(7) 0.0036(8)
C23 0.0271(8) 0.0364(10) 0.0498(11) -0.0006(8) 0.0085(8) -0.0025(7)
C24 0.0335(9) 0.0306(9) 0.0509(11) -0.0034(8) 0.0105(8) -0.0033(7)
C25 0.0636(13) 0.0463(12) 0.0297(9) 0.0033(8) 0.0101(9) -0.0062(10)
C26 0.0962(19) 0.0442(12) 0.0296(10) -0.0047(9) 0.0040(11) -0.0064(12)
C27 0.0616(13) 0.0356(10) 0.0379(10) -0.0043(8) 0.0087(9) -0.0004(9)
C28 0.0560(11) 0.0347(10) 0.0274(9) 0.0004(7) 0.0036(8) 0.0035(9)
C29 0.0565(12) 0.0411(11) 0.0310(9) 0.0085(8) 0.0036(8) 0.0055(9)
C30 0.0479(11) 0.0405(11) 0.0452(11) 0.0123(9) 0.0136(9) 0.0070(9)
C31 0.0411(10) 0.0348(10) 0.0478(11) 0.0049(8) 0.0109(8) 0.0035(8)
C32 0.0391(9) 0.0355(10) 0.0343(9) -0.0028(7) 0.0034(7) 0.0036(8)
C33 0.0535(12) 0.0472(12) 0.0377(10) 0.0016(9) 0.0184(9) -0.0082(9)
C34 0.0523(11) 0.0378(10) 0.0312(9) 0.0050(8) 0.0065(8) -0.0076(9)
C35 0.0445(11) 0.0460(12) 0.0678(15) 0.0083(10) 0.0264(10) 0.0045(9)
C36 0.0405(10) 0.0400(11) 0.0506(12) 0.0024(9) 0.0088(9) -0.0015(8)
C37 0.0468(10) 0.0370(10) 0.0351(9) -0.0023(8) 0.0031(8) -0.0059(8)
C38 0.0412(10) 0.0499(12) 0.0310(9) 0.0033(8) 0.0016(8) 0.0034(9)
Li1 0.0356(15) 0.0326(15) 0.0275(14) 0.0005(12) 0.0023(11) 0.0010(12)
Li2 0.0386(15) 0.0392(17) 0.0315(15) 0.0005(13) 0.0069(12) -0.0006(13)
B1 0.0293(9) 0.0279(9) 0.0207(8) -0.0026(7) 0.0028(6) -0.0017(7)
B2 0.0267(8) 0.0268(9) 0.0239(8) -0.0027(7) 0.0024(7) -0.0026(7)
B3 0.0282(9) 0.0263(9) 0.0219(8) 0.0004(7) 0.0020(7) -0.0013(7)
B4 0.0263(8) 0.0271(9) 0.0238(8) -0.0006(7) 0.0027(7) -0.0019(7)
N1 0.0266(6) 0.0263(7) 0.0233(6) -0.0010(5) 0.0027(5) 0.0010(5)
N2 0.0294(7) 0.0268(7) 0.0293(7) -0.0018(6) 0.0030(6) -0.0029(6)
N3 0.0252(6) 0.0254(7) 0.0244(6) -0.0024(5) 0.0035(5) 0.0002(5)
N4 0.0270(7) 0.0277(7) 0.0310(7) -0.0051(6) 0.0040(6) -0.0046(6)
N5 0.0392(8) 0.0375(9) 0.0436(9) 0.0029(7) 0.0140(7) -0.0003(7)
N6 0.0387(8) 0.0345(8) 0.0269(7) 0.0014(6) 0.0055(6) -0.0045(6)
O1 0.0256(5) 0.0336(6) 0.0237(5) -0.0017(5) -0.0002(4) -0.0008(5)
O2 0.0247(5) 0.0296(6) 0.0292(6) -0.0039(5) 0.0025(4) -0.0050(5)
O3 0.0264(5) 0.0316(6) 0.0254(6) 0.0017(5) 0.0049(4) -0.0007(5)
O4 0.0247(5) 0.0320(6) 0.0273(6) -0.0009(5) 0.0025(4) -0.0026(5)
O5 0.0454(7) 0.0338(7) 0.0263(6) -0.0024(5) 0.0048(5) 0.0019(6)
O6 0.0449(7) 0.0341(7) 0.0283(6) 0.0037(5) 0.0021(5) 0.0062(6)

loop_
_atom_type_symbol
_atom_type_description
_atom_type_scat_dispersion_real
_atom_type_scat_dispersion_imag
_atom_type_scat_source
C C 0.0181 0.0091 'International Tables Vol C Tables 4.2.6.8 and 6.1.1.4'
H H 0.0000 0.0000 'International Tables Vol C Tables 4.2.6.8 and 6.1.1.4'
Li Li 0.0008 0.0003 'International Tables Vol C Tables 4.2.6.8 and 6.1.1.4'
B B 0.0090 0.0039 'International Tables Vol C Tables 4.2.6.8 and 6.1.1.4'
N N 0.0311 0.0180 'International Tables Vol C Tables 4.2.6.8 and 6.1.1.4'
O O 0.0492 0.0322 'International Tables Vol C Tables 4.2.6.8 and 6.1.1.4'

loop_
_geom_angle_atom_site_label_1
_geom_angle_atom_site_label_2
_geom_angle_atom_site_label_3
_geom_angle
_geom_angle_site_symmetry_1
_geom_angle_site_symmetry_3
_geom_angle_publ_flag
C2 C1 N1 131.58(16) . . ?
C2 C1 C6 119.22(16) . . ?
N1 C1 C6 109.18(14) . . ?
C1 C2 C3 118.72(17) . . ?
C4 C3 C2 121.38(16) . . ?
C3 C4 C5 120.83(17) . . ?
C4 C5 C6 117.91(17) . . ?
N2 C6 C5 130.28(17) . . ?
N2 C6 C1 107.81(15) . . ?
C5 C6 C1 121.91(16) . . ?
O1 C7 C10 109.97(14) . . ?
O1 C7 C9 108.45(14) . . ?
C10 C7 C9 108.48(15) . . ?
O1 C7 C8 102.64(13) . . ?
C10 C7 C8 113.01(15) . . ?
C9 C7 C8 114.06(16) . . ?
O2 C8 C12 109.66(15) . . ?
O2 C8 C11 108.13(14) . . ?
C12 C8 C11 109.52(15) . . ?
O2 C8 C7 102.95(13) . . ?
C12 C8 C7 113.65(15) . . ?
C11 C8 C7 112.60(16) . . ?
N3 C13 C14 132.38(15) . . ?
N3 C13 C18 109.12(14) . . ?
C14 C13 C18 118.37(15) . . ?
N3 C13 Li2 69.71(11) . . ?
C14 C13 Li2 73.87(12) . . ?
C18 C13 Li2 136.05(13) . . ?
C15 C14 C13 119.41(16) . . ?
C15 C14 Li2 134.73(15) . . ?
C13 C14 Li2 74.79(12) . . ?
C16 C15 C14 121.38(17) . . ?
C15 C16 C17 120.30(17) . . ?
C18 C17 C16 118.66(16) . . ?
C17 C18 N4 130.64(16) . . ?
C17 C18 C13 121.86(16) . . ?
N4 C18 C13 107.47(14) . . ?
O3 C19 C21 109.63(14) . . ?
O3 C19 C22 109.55(14) . . ?
C21 C19 C22 108.21(15) . . ?
O3 C19 C20 101.85(13) . . ?
C21 C19 C20 114.51(16) . . ?
C22 C19 C20 112.87(14) . . ?
O4 C20 C23 108.28(14) . . ?
O4 C20 C24 108.95(15) . . ?
C23 C20 C24 109.73(15) . . ?
O4 C20 C19 103.63(13) . . ?
C23 C20 C19 114.09(15) . . ?
C24 C20 C19 111.84(15) . . ?
O5 C25 C26 105.40(17) . . ?
C25 C26 C27 104.33(17) . . ?
C28 C27 C26 104.97(17) . . ?
O5 C28 C27 105.73(15) . . ?
O6 C29 C30 105.72(16) . . ?
C29 C30 C31 102.23(16) . . ?
C32 C31 C30 101.48(16) . . ?
O6 C32 C31 104.75(15) . . ?
N5 C33 C34 111.94(16) . . ?
N6 C34 C33 111.46(16) . . ?
O3 Li1 O6 104.91(15) . . ?
O3 Li1 O1 118.03(16) . . ?
O6 Li1 O1 103.64(15) . . ?
O3 Li1 O5 109.00(16) . . ?
O6 Li1 O5 114.47(15) . . ?
O1 Li1 O5 106.99(15) . . ?
O2 Li2 N6 145.47(19) . . ?
O2 Li2 N5 113.12(16) . . ?
N6 Li2 N5 87.91(14) . . ?
O2 Li2 N3 67.80(11) . . ?
N6 Li2 N3 98.46(13) . . ?
N5 Li2 N3 165.97(18) . . ?
O2 Li2 B2 36.82(8) . . ?
N6 Li2 B2 115.07(15) . . ?
N5 Li2 B2 148.88(17) . . ?
N3 Li2 B2 36.65(7) . . ?
O2 Li2 C14 86.32(13) . . ?
N6 Li2 C14 115.29(15) . . ?
N5 Li2 C14 105.36(14) . . ?
N3 Li2 C14 60.62(9) . . ?
B2 Li2 C14 84.32(11) . . ?
O2 Li2 C13 84.17(13) . . ?
N6 Li2 C13 100.49(13) . . ?
N5 Li2 C13 134.73(16) . . ?
N3 Li2 C13 31.86(6) . . ?
B2 Li2 C13 64.45(10) . . ?
C14 Li2 C13 31.35(7) . . ?
N1 B1 N2 105.28(14) . . ?
N1 B1 B2 122.85(15) . . ?
N2 B1 B2 131.86(15) . . ?
O1 B2 O2 102.75(12) . . ?
O1 B2 N3 112.55(14) . . ?
O2 B2 N3 107.86(13) . . ?
O1 B2 B1 109.56(13) . . ?
O2 B2 B1 117.90(14) . . ?
N3 B2 B1 106.36(12) . . ?
O1 B2 Li2 146.83(14) . . ?
O2 B2 Li2 48.48(10) . . ?
N3 B2 Li2 70.96(11) . . ?
B1 B2 Li2 100.19(12) . . ?
N4 B3 N3 104.37(14) . . ?
N4 B3 B4 132.45(15) . . ?
N3 B3 B4 123.13(14) . . ?
O4 B4 O3 102.56(13) . . ?
O4 B4 N1 111.49(14) . . ?
O3 B4 N1 110.05(13) . . ?
O4 B4 B3 119.17(14) . . ?
O3 B4 B3 107.25(13) . . ?
N1 B4 B3 106.07(13) . . ?
C1 N1 B1 108.45(14) . . ?
C1 N1 B4 131.99(14) . . ?
B1 N1 B4 119.37(14) . . ?
C6 N2 B1 109.28(14) . . ?
C13 N3 B3 108.59(13) . . ?
C13 N3 B2 132.87(14) . . ?
B3 N3 B2 118.28(13) . . ?
C13 N3 Li2 78.43(12) . . ?
B3 N3 Li2 134.98(13) . . ?
B2 N3 Li2 72.38(11) . . ?
C18 N4 B3 110.43(14) . . ?
C36 N5 C35 109.55(17) . . ?
C36 N5 C33 110.84(16) . . ?
C35 N5 C33 110.18(17) . . ?
C36 N5 Li2 105.40(16) . . ?
C35 N5 Li2 117.77(16) . . ?
C33 N5 Li2 102.83(15) . . ?
C34 N6 C38 108.37(16) . . ?
C34 N6 C37 110.70(15) . . ?
C38 N6 C37 108.63(15) . . ?
C34 N6 Li2 102.81(15) . . ?
C38 N6 Li2 117.76(14) . . ?
C37 N6 Li2 108.41(15) . . ?
C7 O1 B2 110.33(13) . . ?
C7 O1 Li1 133.77(13) . . ?
B2 O1 Li1 115.56(13) . . ?
C8 O2 B2 108.87(13) . . ?
C8 O2 Li2 156.25(15) . . ?
B2 O2 Li2 94.71(13) . . ?
C19 O3 B4 108.91(12) . . ?
C19 O3 Li1 130.07(14) . . ?
B4 O3 Li1 119.33(13) . . ?
C20 O4 B4 108.86(12) . . ?
C25 O5 C28 105.70(14) . . ?
C25 O5 Li1 137.35(15) . . ?
C28 O5 Li1 116.86(14) . . ?
C29 O6 C32 110.05(14) . . ?
C29 O6 Li1 138.15(15) . . ?
C32 O6 Li1 111.79(14) . . ?

loop_
_geom_bond_atom_site_label_1
_geom_bond_atom_site_label_2
_geom_bond_distance
_geom_bond_site_symmetry_2
_geom_bond_publ_flag
C1 C2 1.395(2) . ?
C1 N1 1.395(2) . ?
C1 C6 1.417(2) . ?
C2 C3 1.401(2) . ?
C3 C4 1.393(3) . ?
C4 C5 1.393(3) . ?
C5 C6 1.395(2) . ?
C6 N2 1.392(2) . ?
C7 O1 1.432(2) . ?
C7 C10 1.527(3) . ?
C7 C9 1.528(2) . ?
C7 C8 1.563(3) . ?
C8 O2 1.4350(19) . ?
C8 C12 1.526(2) . ?
C8 C11 1.528(2) . ?
C13 N3 1.399(2) . ?
C13 C14 1.400(2) . ?
C13 C18 1.424(2) . ?
C13 Li2 2.596(4) . ?
C14 C15 1.395(2) . ?
C14 Li2 2.584(4) . ?
C15 C16 1.392(3) . ?
C16 C17 1.394(3) . ?
C17 C18 1.387(2) . ?
C18 N4 1.388(2) . ?
C19 O3 1.433(2) . ?
C19 C21 1.528(2) . ?
C19 C22 1.531(2) . ?
C19 C20 1.554(2) . ?
C20 O4 1.422(2) . ?
C20 C23 1.530(2) . ?
C20 C24 1.540(2) . ?
C25 O5 1.428(2) . ?
C25 C26 1.516(3) . ?
C26 C27 1.519(3) . ?
C27 C28 1.506(3) . ?
C28 O5 1.437(2) . ?
C29 O6 1.440(2) . ?
C29 C30 1.520(3) . ?
C30 C31 1.528(3) . ?
C31 C32 1.513(3) . ?
C32 O6 1.447(2) . ?
C33 N5 1.477(3) . ?
C33 C34 1.511(3) . ?
C34 N6 1.472(2) . ?
C35 N5 1.470(3) . ?
C36 N5 1.468(3) . ?
C37 N6 1.473(2) . ?
C38 N6 1.473(3) . ?
Li1 O3 1.921(3) . ?
Li1 O6 1.949(3) . ?
Li1 O1 1.961(3) . ?
Li1 O5 1.979(3) . ?
Li2 O2 1.883(3) . ?
Li2 N6 2.092(3) . ?
Li2 N5 2.098(4) . ?
Li2 N3 2.486(4) . ?
Li2 B2 2.506(4) . ?
B1 N1 1.445(2) . ?
B1 N2 1.450(2) . ?
B1 B2 1.738(3) . ?
B2 O1 1.505(2) . ?
B2 O2 1.507(2) . ?
B2 N3 1.570(2) . ?
B3 N4 1.450(2) . ?
B3 N3 1.460(2) . ?
B3 B4 1.737(3) . ?
B4 O4 1.481(2) . ?
B4 O3 1.543(2) . ?
B4 N1 1.558(2) . ?

loop_
_geom_torsion_atom_site_label_1
_geom_torsion_atom_site_label_2
_geom_torsion_atom_site_label_3
_geom_torsion_atom_site_label_4
_geom_torsion
_geom_torsion_site_symmetry_1
_geom_torsion_site_symmetry_2
_geom_torsion_site_symmetry_3
_geom_torsion_site_symmetry_4
_geom_torsion_publ_flag
N1 C1 C2 C3 -179.09(16) . . . . ?
C6 C1 C2 C3 2.3(2) . . . . ?
C1 C2 C3 C4 -1.5(3) . . . . ?
C2 C3 C4 C5 -0.2(3) . . . . ?
C3 C4 C5 C6 1.0(3) . . . . ?
C4 C5 C6 N2 179.44(17) . . . . ?
C4 C5 C6 C1 -0.1(3) . . . . ?
C2 C1 C6 N2 178.79(14) . . . . ?
N1 C1 C6 N2 -0.10(18) . . . . ?
C2 C1 C6 C5 -1.6(2) . . . . ?
N1 C1 C6 C5 179.55(15) . . . . ?
O1 C7 C8 O2 35.04(16) . . . . ?
C10 C7 C8 O2 -83.35(16) . . . . ?
C9 C7 C8 O2 152.12(14) . . . . ?
O1 C7 C8 C12 153.56(14) . . . . ?
C10 C7 C8 C12 35.2(2) . . . . ?
C9 C7 C8 C12 -89.35(19) . . . . ?
O1 C7 C8 C11 -81.16(16) . . . . ?
C10 C7 C8 C11 160.45(14) . . . . ?
C9 C7 C8 C11 35.9(2) . . . . ?
N3 C13 C14 C15 174.33(17) . . . . ?
C18 C13 C14 C15 -0.9(2) . . . . ?
Li2 C13 C14 C15 133.15(18) . . . . ?
N3 C13 C14 Li2 41.19(19) . . . . ?
C18 C13 C14 Li2 -134.07(16) . . . . ?
C13 C14 C15 C16 1.6(3) . . . . ?
Li2 C14 C15 C16 99.3(2) . . . . ?
C14 C15 C16 C17 -0.8(3) . . . . ?
C15 C16 C17 C18 -0.6(3) . . . . ?
C16 C17 C18 N4 -176.34(18) . . . . ?
C16 C17 C18 C13 1.3(3) . . . . ?
N3 C13 C18 C17 -176.78(16) . . . . ?
C14 C13 C18 C17 -0.5(3) . . . . ?
Li2 C13 C18 C17 -96.5(2) . . . . ?
N3 C13 C18 N4 1.30(18) . . . . ?
C14 C13 C18 N4 177.59(15) . . . . ?
Li2 C13 C18 N4 81.6(2) . . . . ?
O3 C19 C20 O4 37.57(16) . . . . ?
C21 C19 C20 O4 155.79(14) . . . . ?
C22 C19 C20 O4 -79.80(17) . . . . ?
O3 C19 C20 C23 155.09(15) . . . . ?
C21 C19 C20 C23 -86.69(19) . . . . ?
C22 C19 C20 C23 37.7(2) . . . . ?
O3 C19 C20 C24 -79.64(17) . . . . ?
C21 C19 C20 C24 38.6(2) . . . . ?
C22 C19 C20 C24 163.00(15) . . . . ?
O5 C25 C26 C27 -23.6(3) . . . . ?
C25 C26 C27 C28 2.0(3) . . . . ?
C26 C27 C28 O5 20.1(2) . . . . ?
O6 C29 C30 C31 -28.3(2) . . . . ?
C29 C30 C31 C32 38.7(2) . . . . ?
C30 C31 C32 O6 -35.6(2) . . . . ?
N5 C33 C34 N6 56.7(2) . . . . ?
N1 B1 B2 O1 84.86(18) . . . . ?
N2 B1 B2 O1 -93.5(2) . . . . ?
N1 B1 B2 O2 -158.19(14) . . . . ?
N2 B1 B2 O2 23.5(3) . . . . ?
N1 B1 B2 N3 -37.0(2) . . . . ?
N2 B1 B2 N3 144.63(17) . . . . ?
N1 B1 B2 Li2 -110.03(16) . . . . ?
N2 B1 B2 Li2 71.6(2) . . . . ?
N4 B3 B4 O4 19.4(3) . . . . ?
N3 B3 B4 O4 -163.76(14) . . . . ?
N4 B3 B4 O3 -96.4(2) . . . . ?
N3 B3 B4 O3 80.51(18) . . . . ?
N4 B3 B4 N1 146.05(17) . . . . ?
N3 B3 B4 N1 -37.1(2) . . . . ?
C2 C1 N1 B1 -178.52(17) . . . . ?
C6 C1 N1 B1 0.19(17) . . . . ?
C2 C1 N1 B4 6.7(3) . . . . ?
C6 C1 N1 B4 -174.64(15) . . . . ?
N2 B1 N1 C1 -0.20(17) . . . . ?
B2 B1 N1 C1 -178.90(14) . . . . ?
N2 B1 N1 B4 175.39(13) . . . . ?
B2 B1 N1 B4 -3.3(2) . . . . ?
O4 B4 N1 C1 -17.2(2) . . . . ?
O3 B4 N1 C1 95.88(18) . . . . ?
B3 B4 N1 C1 -148.41(15) . . . . ?
O4 B4 N1 B1 168.41(13) . . . . ?
O3 B4 N1 B1 -78.48(18) . . . . ?
B3 B4 N1 B1 37.22(18) . . . . ?
C5 C6 N2 B1 -179.64(18) . . . . ?
C1 C6 N2 B1 -0.02(18) . . . . ?
N1 B1 N2 C6 0.14(18) . . . . ?
B2 B1 N2 C6 178.68(16) . . . . ?
C14 C13 N3 B3 -176.23(17) . . . . ?
C18 C13 N3 B3 -0.65(18) . . . . ?
Li2 C13 N3 B3 -133.82(14) . . . . ?
C14 C13 N3 B2 9.9(3) . . . . ?
C18 C13 N3 B2 -174.53(16) . . . . ?
Li2 C13 N3 B2 52.29(17) . . . . ?
C14 C13 N3 Li2 -42.41(19) . . . . ?
C18 C13 N3 Li2 133.18(14) . . . . ?
N4 B3 N3 C13 -0.23(17) . . . . ?
B4 B3 N3 C13 -177.84(14) . . . . ?
N4 B3 N3 B2 174.69(13) . . . . ?
B4 B3 N3 B2 -2.9(2) . . . . ?
N4 B3 N3 Li2 -92.3(2) . . . . ?
B4 B3 N3 Li2 90.0(2) . . . . ?
O1 B2 N3 C13 90.2(2) . . . . ?
O2 B2 N3 C13 -22.4(2) . . . . ?
B1 B2 N3 C13 -149.79(16) . . . . ?
Li2 B2 N3 C13 -54.41(18) . . . . ?
O1 B2 N3 B3 -83.19(17) . . . . ?
O2 B2 N3 B3 164.18(13) . . . . ?
B1 B2 N3 B3 36.80(18) . . . . ?
Li2 B2 N3 B3 132.17(15) . . . . ?
O1 B2 N3 Li2 144.64(15) . . . . ?
O2 B2 N3 Li2 32.00(13) . . . . ?
B1 B2 N3 Li2 -95.38(14) . . . . ?
C17 C18 N4 B3 176.39(19) . . . . ?
C13 C18 N4 B3 -1.46(19) . . . . ?
N3 B3 N4 C18 1.05(18) . . . . ?
B4 B3 N4 C18 178.35(16) . . . . ?
C34 C33 N5 C36 74.4(2) . . . . ?
C34 C33 N5 C35 -164.17(17) . . . . ?
C34 C33 N5 Li2 -37.8(2) . . . . ?
C33 C34 N6 C38 -165.76(16) . . . . ?
C33 C34 N6 C37 75.2(2) . . . . ?
C33 C34 N6 Li2 -40.4(2) . . . . ?
C10 C7 O1 B2 94.35(17) . . . . ?
C9 C7 O1 B2 -147.18(15) . . . . ?
C8 C7 O1 B2 -26.16(17) . . . . ?
C10 C7 O1 Li1 -78.5(2) . . . . ?
C9 C7 O1 Li1 40.0(3) . . . . ?
C8 C7 O1 Li1 160.98(17) . . . . ?
O2 B2 O1 C7 7.83(17) . . . . ?
N3 B2 O1 C7 -107.92(15) . . . . ?
B1 B2 O1 C7 133.95(14) . . . . ?
Li2 B2 O1 C7 -18.5(3) . . . . ?
O2 B2 O1 Li1 -177.88(13) . . . . ?
N3 B2 O1 Li1 66.37(18) . . . . ?
B1 B2 O1 Li1 -51.75(18) . . . . ?
Li2 B2 O1 Li1 155.8(2) . . . . ?
C12 C8 O2 B2 -152.77(15) . . . . ?
C11 C8 O2 B2 87.86(17) . . . . ?
C7 C8 O2 B2 -31.49(17) . . . . ?
C12 C8 O2 Li2 20.0(4) . . . . ?
C11 C8 O2 Li2 -99.4(4) . . . . ?
C7 C8 O2 Li2 141.3(3) . . . . ?
O1 B2 O2 C8 16.01(17) . . . . ?
N3 B2 O2 C8 135.09(13) . . . . ?
B1 B2 O2 C8 -104.54(15) . . . . ?
Li2 B2 O2 C8 177.09(17) . . . . ?
O1 B2 O2 Li2 -161.08(14) . . . . ?
N3 B2 O2 Li2 -42.00(16) . . . . ?
B1 B2 O2 Li2 78.37(17) . . . . ?
N6 Li2 O2 C8 140.8(3) . . . . ?
N5 Li2 O2 C8 17.4(5) . . . . ?
N3 Li2 O2 C8 -147.4(3) . . . . ?
B2 Li2 O2 C8 -173.2(4) . . . . ?
C14 Li2 O2 C8 -87.7(4) . . . . ?
C13 Li2 O2 C8 -119.1(3) . . . . ?
N6 Li2 O2 B2 -46.0(3) . . . . ?
N5 Li2 O2 B2 -169.43(16) . . . . ?
N3 Li2 O2 B2 25.75(10) . . . . ?
C14 Li2 O2 B2 85.44(12) . . . . ?
C13 Li2 O2 B2 54.05(12) . . . . ?
C21 C19 O3 B4 -149.21(15) . . . . ?
C22 C19 O3 B4 92.18(16) . . . . ?
C20 C19 O3 B4 -27.55(16) . . . . ?
C21 C19 O3 Li1 46.1(2) . . . . ?
C22 C19 O3 Li1 -72.5(2) . . . . ?
C20 C19 O3 Li1 167.72(16) . . . . ?
O4 B4 O3 C19 8.43(17) . . . . ?
N1 B4 O3 C19 -110.30(14) . . . . ?
B3 B4 O3 C19 134.74(14) . . . . ?
O4 B4 O3 Li1 175.06(14) . . . . ?
N1 B4 O3 Li1 56.32(19) . . . . ?
B3 B4 O3 Li1 -58.63(18) . . . . ?
C23 C20 O4 B4 -155.32(14) . . . . ?
C24 C20 O4 B4 85.39(16) . . . . ?
C19 C20 O4 B4 -33.82(17) . . . . ?
O3 B4 O4 C20 16.78(16) . . . . ?
N1 B4 O4 C20 134.51(14) . . . . ?
B3 B4 O4 C20 -101.41(16) . . . . ?
C26 C25 O5 C28 37.2(2) . . . . ?
C26 C25 O5 Li1 -139.1(2) . . . . ?
C27 C28 O5 C25 -36.0(2) . . . . ?
C27 C28 O5 Li1 141.21(17) . . . . ?
C30 C29 O6 C32 6.3(2) . . . . ?
C30 C29 O6 Li1 -174.92(19) . . . . ?
C31 C32 O6 C29 18.7(2) . . . . ?
C31 C32 O6 Li1 -160.37(16) . . . . ?
